data_7046874
loop_
_publ_author_name
'Tatematsu, Yoshiharu'
'Kato, Shinzi'
'Nakata, Norio'
'Ebihara, Masahiro'
'Niyomura, Osamu'
'Sugamata, Koh'
'Yukimoto, Mariko'
'Minoura, Mao'

_publ_section_title
;
 Group 2 metal bis(arenecarbochalcogenoate)(crown ether) complexes:
 isolation and structural analysis.
;
_journal_issue 29
_journal_name_full 'Dalton transactions (Cambridge, England : 2003)'
_journal_page_first 9787
_journal_page_last 9794
_journal_paper_doi 10.1039/c8dt01959b
_journal_volume 47
_journal_year 2018
_chemical_formula_moiety 'C26 H36 Ca O8 S2'
_chemical_formula_sum 'C26 H36 Ca O8 S2'
_chemical_formula_weight 580.75
_space_group_crystal_system monoclinic
_space_group_IT_number 14
_space_group_name_Hall '-P 2yn'
_space_group_name_H-M_alt 'P 1 21/n 1'
_symmetry_space_group_name_Hall '-P 2yn'
_symmetry_space_group_name_H-M 'P 1 21/n 1'
_atom_sites_solution_hydrogens mixed
_audit_creation_method SHELXL-2014/7
_audit_update_record
;
2018-06-21 deposited with the CCDC.
2018-06-26 downloaded from the CCDC.
;
_cell_angle_alpha 90
_cell_angle_beta 93.68(2)
_cell_angle_gamma 90
_cell_formula_units_Z 4
_cell_length_a 8.867(2)
_cell_length_b 22.380(2)
_cell_length_c 14.372(2)
_cell_measurement_reflns_used 25
_cell_measurement_temperature 193(2)
_cell_measurement_theta_max 12.4
_cell_measurement_theta_min 10.0
_cell_volume 2846.1(8)
_computing_cell_refinement 'MSC/AFC Diffractometer Control'
_computing_data_collection 'MSC/AFC Diffractometer Control'
_computing_data_reduction 'teXsan: PROCESS (MSC)'
_computing_molecular_graphics 'Mercury (Macrae et al., 2008)'
_computing_publication_material 'Yadokari-XG 2009 (Wakita, Nemoto et al., 2009)'
_computing_structure_refinement 'SHELXL-2014/7 (Sheldrick, 2014)'
_computing_structure_solution 'SIR97 (Altomare et al., 1999)'
_diffrn_ambient_temperature 193(2)
_diffrn_measured_fraction_theta_full 1.000
_diffrn_measured_fraction_theta_max 1.000
_diffrn_measurement_device_type 'Rigaku AFC7R'
_diffrn_measurement_method \w-2\q
_diffrn_radiation_monochromator graphite
_diffrn_radiation_type MoK\a
_diffrn_radiation_wavelength 0.7107
_diffrn_reflns_av_R_equivalents 0.1161
_diffrn_reflns_av_unetI/netI 0.2536
_diffrn_reflns_Laue_measured_fraction_full 1.000
_diffrn_reflns_Laue_measured_fraction_max 1.000
_diffrn_reflns_limit_h_max 0
_diffrn_reflns_limit_h_min -11
_diffrn_reflns_limit_k_max 29
_diffrn_reflns_limit_k_min 0
_diffrn_reflns_limit_l_max 18
_diffrn_reflns_limit_l_min -18
_diffrn_reflns_number 6959
_diffrn_reflns_point_group_measured_fraction_full 1.000
_diffrn_reflns_point_group_measured_fraction_max 1.000
_diffrn_reflns_theta_full 25.241
_diffrn_reflns_theta_max 27.497
_diffrn_reflns_theta_min 2.308
_diffrn_standards_decay_% 0.38
_diffrn_standards_interval_count 150
_diffrn_standards_number 3
_exptl_absorpt_coefficient_mu 0.413
_exptl_absorpt_correction_T_max 0.950
_exptl_absorpt_correction_T_min 0.905
_exptl_absorpt_correction_type psi-scan
_exptl_absorpt_process_details '(North, Phillips & Mathews, 1968)'
_exptl_crystal_colour 'pale yellow'
_exptl_crystal_density_diffrn 1.355
_exptl_crystal_description prismatic
_exptl_crystal_F_000 1232
_exptl_crystal_size_max 0.26
_exptl_crystal_size_mid 0.23
_exptl_crystal_size_min 0.14
_refine_diff_density_max 0.377
_refine_diff_density_min -0.533
_refine_diff_density_rms 0.086
_refine_ls_extinction_method none
_refine_ls_goodness_of_fit_ref 1.001
_refine_ls_hydrogen_treatment mixed
_refine_ls_matrix_type full
_refine_ls_number_parameters 342
_refine_ls_number_reflns 6549
_refine_ls_number_restraints 0
_refine_ls_restrained_S_all 1.001
_refine_ls_R_factor_all 0.2413
_refine_ls_R_factor_gt 0.0618
_refine_ls_shift/su_max 0.001
_refine_ls_shift/su_mean 0.000
_refine_ls_structure_factor_coef Fsqd
_refine_ls_weighting_details 'w=1/[\s^2^(Fo^2^)+(0.0342P)^2^] where P=(Fo^2^+2Fc^2^)/3'
_refine_ls_weighting_scheme calc
_refine_ls_wR_factor_gt 0.1077
_refine_ls_wR_factor_ref 0.1542
_reflns_Friedel_coverage 0.000
_reflns_number_gt 2483
_reflns_number_total 6549
_reflns_threshold_expression 'I > 2\s(I)'
_cod_data_source_file c8dt01959b2.cif
_cod_data_source_block 8b
_cod_depositor_comments 'Adding full bibliography for 7046874--7046878.cif.'
_cod_database_code 7046874
_shelx_shelxl_version_number 2014/7
_shelx_space_group_comment
;
The symmetry employed for this shelxl refinement is uniquely defined
by the following loop, which should always be used as a source of
symmetry information in preference to the above space-group names.
They are only intended as comments.
;
_shelx_estimated_absorpt_t_min 0.900
_shelx_estimated_absorpt_t_max 0.945

loop_
_space_group_symop_operation_xyz
'x, y, z'
'-x+1/2, y+1/2, -z+1/2'
'-x, -y, -z'
'x-1/2, -y-1/2, z-1/2'

loop_
_atom_site_label
_atom_site_type_symbol
_atom_site_fract_x
_atom_site_fract_y
_atom_site_fract_z
_atom_site_U_iso_or_equiv
_atom_site_adp_type
_atom_site_occupancy
_atom_site_site_symmetry_order
_atom_site_calc_flag
_atom_site_refinement_flags_posn
_atom_site_refinement_flags_adp
Ca1 Ca 0.94845(11) 0.70269(5) 0.43862(7) 0.0236(2) Uani 1 1 d . .
S1 S 0.68994(18) 0.57265(7) 0.56484(11) 0.0436(4) Uani 1 1 d . .
S2 S 0.71084(18) 0.78120(7) 0.63354(11) 0.0449(4) Uani 1 1 d . .
O1 O 0.9300(4) 0.64138(17) 0.5687(2) 0.0397(10) Uani 1 1 d . .
O2 O 0.9268(4) 0.79367(15) 0.5183(2) 0.0336(9) Uani 1 1 d . .
O3 O 1.2224(4) 0.71008(16) 0.5120(2) 0.0323(9) Uani 1 1 d . .
O4 O 1.1121(4) 0.76624(16) 0.3511(2) 0.0323(9) Uani 1 1 d . .
O5 O 0.8173(4) 0.75751(15) 0.3015(2) 0.0270(8) Uani 1 1 d . .
O6 O 0.8705(4) 0.63632(16) 0.3047(2) 0.0322(9) Uani 1 1 d . .
O7 O 1.1241(4) 0.61740(15) 0.4098(2) 0.0319(9) Uani 1 1 d . .
O8 O 0.6790(4) 0.69692(18) 0.4553(2) 0.0328(9) Uani 1 1 d . .
H1 H 0.667(6) 0.661(2) 0.483(3) 0.039 Uiso 1 1 d . U
H2 H 0.676(6) 0.718(2) 0.500(4) 0.039 Uiso 1 1 d . U
C1 C 0.8470(6) 0.6071(2) 0.6122(4) 0.0300(13) Uani 1 1 d . .
C2 C 0.8940(6) 0.5981(2) 0.7143(4) 0.0299(13) Uani 1 1 d . .
C3 C 1.0180(6) 0.6296(2) 0.7537(4) 0.0374(14) Uani 1 1 d . .
H3 H 1.0732 0.6551 0.7154 0.045 Uiso 1 1 calc R U
C4 C 1.0623(6) 0.6243(3) 0.8479(4) 0.0421(15) Uani 1 1 d . .
H4 H 1.1473 0.6460 0.8733 0.051 Uiso 1 1 calc R U
C5 C 0.9830(7) 0.5875(2) 0.9047(4) 0.0417(16) Uani 1 1 d . .
C6 C 0.8607(7) 0.5561(2) 0.8664(4) 0.0420(15) Uani 1 1 d . .
H5 H 0.8060 0.5305 0.9049 0.050 Uiso 1 1 calc R U
C7 C 0.8160(6) 0.5613(2) 0.7716(4) 0.0329(13) Uani 1 1 d . .
H6 H 0.7312 0.5393 0.7464 0.040 Uiso 1 1 calc R U
C8 C 1.0258(8) 0.5833(3) 1.0082(4) 0.065(2) Uani 1 1 d . .
H7 H 0.9403 0.5673 1.0404 0.097 Uiso 1 1 calc R U
H8 H 1.0515 0.6231 1.0327 0.097 Uiso 1 1 calc R U
H9 H 1.1131 0.5568 1.0187 0.097 Uiso 1 1 calc R U
C9 C 0.8606(6) 0.8138(2) 0.5866(3) 0.0293(13) Uani 1 1 d . .
C10 C 0.9218(5) 0.8705(2) 0.6284(3) 0.0252(12) Uani 1 1 d . .
C11 C 1.0031(6) 0.9103(2) 0.5763(3) 0.0323(13) Uani 1 1 d . .
H10 H 1.0166 0.9015 0.5127 0.039 Uiso 1 1 calc R U
C12 C 1.0649(6) 0.9623(2) 0.6146(4) 0.0391(15) Uani 1 1 d . .
H11 H 1.1175 0.9890 0.5767 0.047 Uiso 1 1 calc R U
C13 C 1.0508(6) 0.9758(2) 0.7076(4) 0.0373(15) Uani 1 1 d . .
C14 C 0.9699(6) 0.9367(3) 0.7605(4) 0.0438(16) Uani 1 1 d . .
H12 H 0.9605 0.9448 0.8248 0.053 Uiso 1 1 calc R U
C15 C 0.9029(6) 0.8862(2) 0.7209(4) 0.0354(14) Uani 1 1 d . .
H13 H 0.8425 0.8617 0.7575 0.042 Uiso 1 1 calc R U
C16 C 1.1240(7) 1.0311(3) 0.7514(5) 0.0583(19) Uani 1 1 d . .
H14 H 1.0477 1.0547 0.7814 0.087 Uiso 1 1 calc R U
H15 H 1.1679 1.0552 0.7030 0.087 Uiso 1 1 calc R U
H16 H 1.2038 1.0192 0.7981 0.087 Uiso 1 1 calc R U
C17 C 1.2845(6) 0.7666(3) 0.4854(4) 0.0402(15) Uani 1 1 d . .
H17 H 1.3930 0.7682 0.5063 0.048 Uiso 1 1 calc R U
H18 H 1.2322 0.7994 0.5165 0.048 Uiso 1 1 calc R U
C18 C 1.2672(6) 0.7751(3) 0.3815(4) 0.0443(16) Uani 1 1 d . .
H19 H 1.2994 0.8159 0.3651 0.053 Uiso 1 1 calc R U
H20 H 1.3314 0.7461 0.3503 0.053 Uiso 1 1 calc R U
C19 C 1.0388(6) 0.8168(2) 0.3065(4) 0.0332(13) Uani 1 1 d . .
H21 H 1.1103 0.8386 0.2686 0.040 Uiso 1 1 calc R U
H22 H 1.0018 0.8445 0.3536 0.040 Uiso 1 1 calc R U
C20 C 0.9099(5) 0.7931(2) 0.2458(3) 0.0279(12) Uani 1 1 d . .
H23 H 0.8502 0.8266 0.2174 0.033 Uiso 1 1 calc R U
H24 H 0.9482 0.7686 0.1950 0.033 Uiso 1 1 calc R U
C21 C 0.7201(6) 0.7174(2) 0.2479(4) 0.0330(13) Uani 1 1 d . .
H25 H 0.6777 0.7381 0.1912 0.040 Uiso 1 1 calc R U
H26 H 0.6350 0.7053 0.2851 0.040 Uiso 1 1 calc R U
C22 C 0.8055(6) 0.6629(2) 0.2204(3) 0.0334(13) Uani 1 1 d . .
H27 H 0.7365 0.6344 0.1867 0.040 Uiso 1 1 calc R U
H28 H 0.8860 0.6742 0.1790 0.040 Uiso 1 1 calc R U
C23 C 0.9611(7) 0.5854(2) 0.2855(4) 0.0420(16) Uani 1 1 d . .
H29 H 1.0366 0.5959 0.2403 0.050 Uiso 1 1 calc R U
H30 H 0.8969 0.5526 0.2588 0.050 Uiso 1 1 calc R U
C24 C 1.0392(6) 0.5663(2) 0.3773(4) 0.0393(15) Uani 1 1 d . .
H31 H 0.9643 0.5549 0.4223 0.047 Uiso 1 1 calc R U
H32 H 1.1069 0.5319 0.3683 0.047 Uiso 1 1 calc R U
C25 C 1.2291(6) 0.6051(2) 0.4880(4) 0.0347(14) Uani 1 1 d . .
H33 H 1.2934 0.5703 0.4752 0.042 Uiso 1 1 calc R U
H34 H 1.1749 0.5969 0.5448 0.042 Uiso 1 1 calc R U
C26 C 1.3218(6) 0.6608(3) 0.4996(4) 0.0385(15) Uani 1 1 d . .
H35 H 1.3945 0.6570 0.5545 0.046 Uiso 1 1 calc R U
H36 H 1.3796 0.6673 0.4437 0.046 Uiso 1 1 calc R U

loop_
_atom_site_aniso_label
_atom_site_aniso_U_11
_atom_site_aniso_U_22
_atom_site_aniso_U_33
_atom_site_aniso_U_23
_atom_site_aniso_U_13
_atom_site_aniso_U_12
Ca1 0.0193(5) 0.0276(6) 0.0239(5) 0.0001(5) 0.0022(4) -0.0023(5)
S1 0.0472(10) 0.0394(9) 0.0432(9) 0.0104(8) -0.0037(7) -0.0059(8)
S2 0.0447(9) 0.0438(10) 0.0484(9) -0.0050(8) 0.0206(7) -0.0110(8)
O1 0.028(2) 0.052(3) 0.040(2) 0.020(2) 0.0114(18) 0.0030(19)
O2 0.035(2) 0.035(2) 0.032(2) -0.0065(18) 0.0088(17) -0.0033(18)
O3 0.026(2) 0.042(2) 0.0280(19) -0.0022(18) -0.0022(16) -0.0018(19)
O4 0.026(2) 0.040(2) 0.031(2) 0.0063(18) -0.0016(17) -0.0110(18)
O5 0.0245(19) 0.034(2) 0.0220(19) 0.0032(16) 0.0024(15) -0.0028(17)
O6 0.032(2) 0.034(2) 0.030(2) -0.0026(17) -0.0035(17) 0.0004(18)
O7 0.029(2) 0.032(2) 0.034(2) -0.0043(17) -0.0073(17) 0.0044(18)
O8 0.030(2) 0.035(3) 0.033(2) 0.0057(19) 0.0030(18) -0.004(2)
C1 0.032(3) 0.025(3) 0.035(3) 0.006(3) 0.013(3) 0.011(3)
C2 0.029(3) 0.023(3) 0.039(3) 0.001(2) 0.009(3) 0.006(2)
C3 0.026(3) 0.038(3) 0.049(4) 0.005(3) 0.006(3) 0.003(3)
C4 0.033(3) 0.039(4) 0.054(4) -0.006(3) -0.003(3) 0.009(3)
C5 0.057(4) 0.028(3) 0.040(4) 0.000(3) -0.001(3) 0.009(3)
C6 0.059(4) 0.025(3) 0.042(4) 0.011(3) 0.005(3) 0.001(3)
C7 0.041(3) 0.024(3) 0.035(3) 0.007(3) 0.008(3) 0.003(3)
C8 0.095(6) 0.051(4) 0.045(4) 0.004(3) -0.013(4) 0.000(4)
C9 0.023(3) 0.036(3) 0.028(3) 0.006(3) 0.001(2) 0.002(3)
C10 0.024(3) 0.025(3) 0.027(3) 0.004(2) 0.000(2) 0.007(2)
C11 0.035(3) 0.040(4) 0.022(3) 0.005(3) 0.001(2) 0.002(3)
C12 0.040(4) 0.030(3) 0.048(4) 0.009(3) 0.002(3) 0.004(3)
C13 0.029(3) 0.030(4) 0.053(4) -0.010(3) 0.001(3) 0.003(3)
C14 0.045(4) 0.046(4) 0.041(4) -0.015(3) 0.009(3) 0.008(3)
C15 0.039(4) 0.033(4) 0.035(3) -0.005(3) 0.007(3) 0.006(3)
C16 0.059(5) 0.037(4) 0.079(5) -0.016(4) 0.012(4) 0.002(3)
C17 0.029(3) 0.047(4) 0.045(4) -0.007(3) 0.001(3) -0.012(3)
C18 0.034(3) 0.053(4) 0.045(4) 0.005(3) 0.002(3) -0.018(3)
C19 0.037(3) 0.025(3) 0.038(3) 0.002(3) 0.008(3) -0.007(3)
C20 0.030(3) 0.026(3) 0.028(3) 0.004(3) 0.000(2) -0.002(3)
C21 0.024(3) 0.040(4) 0.033(3) -0.001(3) -0.008(2) -0.003(3)
C22 0.037(3) 0.031(3) 0.030(3) -0.003(3) -0.014(3) -0.003(3)
C23 0.044(4) 0.032(4) 0.049(4) -0.015(3) -0.008(3) 0.000(3)
C24 0.042(4) 0.023(3) 0.052(4) -0.004(3) -0.003(3) 0.006(3)
C25 0.024(3) 0.049(4) 0.031(3) 0.002(3) -0.003(2) 0.012(3)
C26 0.022(3) 0.060(4) 0.033(3) -0.005(3) -0.003(2) 0.006(3)

loop_
_atom_type_symbol
_atom_type_description
_atom_type_scat_dispersion_real
_atom_type_scat_dispersion_imag
_atom_type_scat_source
C C 0.0033 0.0016 'International Tables Vol C Tables 4.2.6.8 and 6.1.1.4'
H H 0.0000 0.0000 'International Tables Vol C Tables 4.2.6.8 and 6.1.1.4'
Ca Ca 0.2262 0.3064 'International Tables Vol C Tables 4.2.6.8 and 6.1.1.4'
O O 0.0106 0.0060 'International Tables Vol C Tables 4.2.6.8 and 6.1.1.4'
S S 0.1246 0.1234 'International Tables Vol C Tables 4.2.6.8 and 6.1.1.4'

loop_
_geom_angle_atom_site_label_1
_geom_angle_atom_site_label_2
_geom_angle_atom_site_label_3
_geom_angle
O1 Ca1 O2 96.13(13)
O1 Ca1 O8 76.63(13)
O2 Ca1 O8 83.45(13)
O1 Ca1 O4 146.22(13)
O2 Ca1 O4 79.40(12)
O8 Ca1 O4 134.93(13)
O1 Ca1 O6 103.78(13)
O2 Ca1 O6 149.89(13)
O8 Ca1 O6 79.53(13)
O4 Ca1 O6 95.38(12)
O1 Ca1 O7 76.23(12)
O2 Ca1 O7 143.98(12)
O8 Ca1 O7 127.00(14)
O4 Ca1 O7 87.84(12)
O6 Ca1 O7 64.18(11)
O1 Ca1 O5 148.63(12)
O2 Ca1 O5 84.95(12)
O8 Ca1 O5 72.34(12)
O4 Ca1 O5 64.90(11)
O6 Ca1 O5 66.31(11)
O7 Ca1 O5 119.77(11)
O1 Ca1 O3 79.84(12)
O2 Ca1 O3 81.38(12)
O8 Ca1 O3 150.35(12)
O4 Ca1 O3 66.37(11)
O6 Ca1 O3 123.94(12)
O7 Ca1 O3 62.68(11)
O5 Ca1 O3 130.98(11)
O1 Ca1 H1 60.5(11)
O2 Ca1 H1 94.3(11)
O8 Ca1 H1 18.4(11)
O4 Ca1 H1 152.6(11)
O6 Ca1 H1 76.7(10)
O7 Ca1 H1 111.1(11)
O5 Ca1 H1 88.1(11)
O3 Ca1 H1 139.5(10)
O1 Ca1 H2 72.2(12)
O2 Ca1 H2 67.7(12)
O8 Ca1 H2 17.5(11)
O4 Ca1 H2 133.2(12)
O6 Ca1 H2 97.0(11)
O7 Ca1 H2 137.8(12)
O5 Ca1 H2 79.4(11)
O3 Ca1 H2 135.0(11)
H1 Ca1 H2 27.4(15)
C1 O1 Ca1 146.2(4)
C9 O2 Ca1 138.4(3)
C26 O3 C17 113.2(4)
C26 O3 Ca1 118.0(3)
C17 O3 Ca1 108.2(3)
C18 O4 C19 115.2(4)
C18 O4 Ca1 121.0(3)
C19 O4 Ca1 115.1(3)
C20 O5 C21 113.3(4)
C20 O5 Ca1 117.0(3)
C21 O5 Ca1 110.1(3)
C23 O6 C22 111.6(4)
C23 O6 Ca1 119.5(3)
C22 O6 Ca1 118.7(3)
C24 O7 C25 113.7(4)
C24 O7 Ca1 110.0(3)
C25 O7 Ca1 113.1(3)
Ca1 O8 H1 104(3)
Ca1 O8 H2 98(4)
H1 O8 H2 98(5)
O1 C1 C2 115.5(5)
O1 C1 S1 124.7(4)
C2 C1 S1 119.8(4)
C7 C2 C3 118.1(5)
C7 C2 C1 122.7(5)
C3 C2 C1 119.1(5)
C4 C3 C2 121.2(5)
C4 C3 H3 119.4
C2 C3 H3 119.4
C5 C4 C3 120.2(6)
C5 C4 H4 119.9
C3 C4 H4 119.9
C6 C5 C4 119.0(5)
C6 C5 C8 120.1(6)
C4 C5 C8 120.8(6)
C5 C6 C7 120.9(5)
C5 C6 H5 119.6
C7 C6 H5 119.6
C2 C7 C6 120.6(5)
C2 C7 H6 119.7
C6 C7 H6 119.7
C5 C8 H7 109.5
C5 C8 H8 109.5
H7 C8 H8 109.5
C5 C8 H9 109.5
H7 C8 H9 109.5
H8 C8 H9 109.5
O2 C9 C10 116.3(5)
O2 C9 S2 125.0(4)
C10 C9 S2 118.7(4)
C11 C10 C15 116.6(5)
C11 C10 C9 120.9(5)
C15 C10 C9 122.4(5)
C12 C11 C10 121.8(5)
C12 C11 H10 119.1
C10 C11 H10 119.1
C13 C12 C11 120.6(5)
C13 C12 H11 119.7
C11 C12 H11 119.7
C12 C13 C14 118.3(5)
C12 C13 C16 121.1(6)
C14 C13 C16 120.6(5)
C15 C14 C13 120.8(5)
C15 C14 H12 119.6
C13 C14 H12 119.6
C14 C15 C10 121.7(5)
C14 C15 H13 119.2
C10 C15 H13 119.2
C13 C16 H14 109.5
C13 C16 H15 109.5
H14 C16 H15 109.5
C13 C16 H16 109.5
H14 C16 H16 109.5
H15 C16 H16 109.5
O3 C17 C18 111.0(4)
O3 C17 H17 109.4
C18 C17 H17 109.4
O3 C17 H18 109.4
C18 C17 H18 109.4
H17 C17 H18 108.0
O4 C18 C17 108.7(4)
O4 C18 H19 109.9
C17 C18 H19 109.9
O4 C18 H20 109.9
C17 C18 H20 109.9
H19 C18 H20 108.3
O4 C19 C20 106.8(4)
O4 C19 H21 110.4
C20 C19 H21 110.4
O4 C19 H22 110.4
C20 C19 H22 110.4
H21 C19 H22 108.6
O5 C20 C19 108.5(4)
O5 C20 H23 110.0
C19 C20 H23 110.0
O5 C20 H24 110.0
C19 C20 H24 110.0
H23 C20 H24 108.4
O5 C21 C22 110.7(4)
O5 C21 H25 109.5
C22 C21 H25 109.5
O5 C21 H26 109.5
C22 C21 H26 109.5
H25 C21 H26 108.1
O6 C22 C21 107.3(4)
O6 C22 H27 110.3
C21 C22 H27 110.3
O6 C22 H28 110.3
C21 C22 H28 110.3
H27 C22 H28 108.5
O6 C23 C24 106.7(4)
O6 C23 H29 110.4
C24 C23 H29 110.4
O6 C23 H30 110.4
C24 C23 H30 110.4
H29 C23 H30 108.6
O7 C24 C23 105.1(4)
O7 C24 H31 110.7
C23 C24 H31 110.7
O7 C24 H32 110.7
C23 C24 H32 110.7
H31 C24 H32 108.8
O7 C25 C26 104.5(4)
O7 C25 H33 110.8
C26 C25 H33 110.8
O7 C25 H34 110.8
C26 C25 H34 110.8
H33 C25 H34 108.9
O3 C26 C25 108.5(4)
O3 C26 H35 110.0
C25 C26 H35 110.0
O3 C26 H36 110.0
C25 C26 H36 110.0
H35 C26 H36 108.4

loop_
_geom_bond_atom_site_label_1
_geom_bond_atom_site_label_2
_geom_bond_distance
Ca1 O1 2.333(4)
Ca1 O2 2.350(4)
Ca1 O8 2.420(4)
Ca1 O4 2.438(3)
Ca1 O6 2.494(3)
Ca1 O7 2.515(4)
Ca1 O5 2.539(3)
Ca1 O3 2.590(3)
Ca1 H1 2.77(5)
Ca1 H2 2.65(5)
S1 C1 1.696(6)
S2 C9 1.693(5)
O1 C1 1.257(6)
O2 C9 1.259(5)
O3 C26 1.431(6)
O3 C17 1.440(6)
O4 C18 1.430(6)
O4 C19 1.435(6)
O5 C20 1.427(5)
O5 C21 1.434(5)
O6 C23 1.432(6)
O6 C22 1.437(5)
O7 C24 1.431(6)
O7 C25 1.440(5)
O8 H1 0.90(5)
O8 H2 0.80(5)
C1 C2 1.513(7)
C2 C7 1.381(7)
C2 C3 1.395(7)
C3 C4 1.390(7)
C3 H3 0.9500
C4 C5 1.383(8)
C4 H4 0.9500
C5 C6 1.377(8)
C5 C8 1.515(8)
C6 C7 1.399(7)
C6 H5 0.9500
C7 H6 0.9500
C8 H7 0.9800
C8 H8 0.9800
C8 H9 0.9800
C9 C10 1.490(7)
C10 C11 1.395(7)
C10 C15 1.395(7)
C11 C12 1.387(7)
C11 H10 0.9500
C12 C13 1.384(7)
C12 H11 0.9500
C13 C14 1.388(8)
C13 C16 1.515(7)
C14 C15 1.383(7)
C14 H12 0.9500
C15 H13 0.9500
C16 H14 0.9800
C16 H15 0.9800
C16 H16 0.9800
C17 C18 1.503(7)
C17 H17 0.9900
C17 H18 0.9900
C18 H19 0.9900
C18 H20 0.9900
C19 C20 1.490(7)
C19 H21 0.9900
C19 H22 0.9900
C20 H23 0.9900
C20 H24 0.9900
C21 C22 1.502(7)
C21 H25 0.9900
C21 H26 0.9900
C22 H27 0.9900
C22 H28 0.9900
C23 C24 1.512(7)
C23 H29 0.9900
C23 H30 0.9900
C24 H31 0.9900
C24 H32 0.9900
C25 C26 1.496(7)
C25 H33 0.9900
C25 H34 0.9900
C26 H35 0.9900
C26 H36 0.9900

loop_
_geom_hbond_atom_site_label_D
_geom_hbond_atom_site_label_H
_geom_hbond_atom_site_label_A
_geom_hbond_distance_DH
_geom_hbond_distance_HA
_geom_hbond_distance_DA
_geom_hbond_angle_DHA
O8 H1 S1 0.90(5) 2.31(5) 3.194(4) 168(5)
O8 H2 S2 0.80(5) 2.39(5) 3.179(4) 171(5)

loop_
_geom_torsion_atom_site_label_1
_geom_torsion_atom_site_label_2
_geom_torsion_atom_site_label_3
_geom_torsion_atom_site_label_4
_geom_torsion
Ca1 O1 C1 C2 -159.0(4)
Ca1 O1 C1 S1 20.1(9)
O1 C1 C2 C7 -179.2(5)
S1 C1 C2 C7 1.6(7)
O1 C1 C2 C3 3.0(7)
S1 C1 C2 C3 -176.1(4)
C7 C2 C3 C4 0.0(8)
C1 C2 C3 C4 177.8(5)
C2 C3 C4 C5 -0.2(8)
C3 C4 C5 C6 0.4(8)
C3 C4 C5 C8 -177.4(5)
C4 C5 C6 C7 -0.3(8)
C8 C5 C6 C7 177.4(5)
C3 C2 C7 C6 0.1(8)
C1 C2 C7 C6 -177.7(5)
C5 C6 C7 C2 0.1(8)
Ca1 O2 C9 C10 161.0(3)
Ca1 O2 C9 S2 -18.4(7)
O2 C9 C10 C11 24.3(7)
S2 C9 C10 C11 -156.3(4)
O2 C9 C10 C15 -155.0(5)
S2 C9 C10 C15 24.5(7)
C15 C10 C11 C12 1.3(8)
C9 C10 C11 C12 -178.0(5)
C10 C11 C12 C13 1.6(8)
C11 C12 C13 C14 -1.6(8)
C11 C12 C13 C16 177.1(5)
C12 C13 C14 C15 -1.2(9)
C16 C13 C14 C15 -180.0(5)
C13 C14 C15 C10 4.2(9)
C11 C10 C15 C14 -4.1(8)
C9 C10 C15 C14 175.1(5)
C26 O3 C17 C18 80.5(5)
Ca1 O3 C17 C18 -52.3(5)
C19 O4 C18 C17 119.5(5)
Ca1 O4 C18 C17 -26.6(6)
O3 C17 C18 O4 53.0(6)
C18 O4 C19 C20 156.1(4)
Ca1 O4 C19 C20 -55.8(4)
C21 O5 C20 C19 -161.0(4)
Ca1 O5 C20 C19 -31.2(5)
O4 C19 C20 O5 54.8(5)
C20 O5 C21 C22 79.8(5)
Ca1 O5 C21 C22 -53.4(4)
C23 O6 C22 C21 -177.1(4)
Ca1 O6 C22 C21 -32.1(5)
O5 C21 C22 O6 56.5(5)
C22 O6 C23 C24 172.7(4)
Ca1 O6 C23 C24 28.0(6)
C25 O7 C24 C23 -169.1(4)
Ca1 O7 C24 C23 62.9(4)
O6 C23 C24 O7 -58.4(6)
C24 O7 C25 C26 170.8(4)
Ca1 O7 C25 C26 -62.8(4)
C17 O3 C26 C25 -155.5(4)
Ca1 O3 C26 C25 -27.7(5)
O7 C25 C26 O3 56.8(5)
